data_7028828
loop_
_publ_author_name
'Dey, Soumyajit'
'Rath, Sankar Prasad'

_publ_section_title
;
 Syn-anti conformational switching in an ethane-bridged Co(II)bisporphyrin
 induced by external stimuli: effects of inter-macrocyclic interactions,
 axial ligation and chemical and electrochemical oxidations.
;
_journal_issue 5
_journal_name_full 'Dalton transactions (Cambridge, England : 2003)'
_journal_page_first 2301
_journal_page_last 2314
_journal_paper_doi 10.1039/c3dt52784k
_journal_volume 43
_journal_year 2014
_chemical_formula_sum 'C100 H116 Cl20 Co2 N12'
_chemical_formula_weight 2312.91
_chemical_name_systematic
; 
 ? 
;
_space_group_IT_number 13
_symmetry_cell_setting monoclinic
_symmetry_space_group_name_Hall '-P 2yc'
_symmetry_space_group_name_H-M 'P 1 2/c 1'
_atom_sites_solution_hydrogens geom
_atom_sites_solution_primary direct
_atom_sites_solution_secondary difmap
_audit_creation_method SHELXL-97
_cell_angle_alpha 90.00
_cell_angle_beta 110.473(3)
_cell_angle_gamma 90.00
_cell_formula_units_Z 2
_cell_length_a 24.574(4)
_cell_length_b 11.2196(15)
_cell_length_c 20.890(3)
_cell_measurement_reflns_used 999
_cell_measurement_temperature 100(2)
_cell_measurement_theta_max 27.8
_cell_measurement_theta_min 2.7
_cell_volume 5395.8(14)
_computing_cell_refinement 'Bruker SAINT'
_computing_data_collection 'Bruker APEX'
_computing_data_reduction 'Bruker SAINT'
_computing_molecular_graphics 'SHELXL 5.1, XP (Sheldrick, 1994)'
_computing_publication_material SHELXS-97
_computing_structure_refinement 'SHELXL-97 (Sheldrick, 2008)'
_computing_structure_solution 'SHELXS-97 (Sheldrick, 2008)'
_diffrn_ambient_temperature 100(2)
_diffrn_measured_fraction_theta_full 0.997
_diffrn_measured_fraction_theta_max 0.997
_diffrn_measurement_device_type 'Bruker SMART APEX'
_diffrn_measurement_method \w
_diffrn_radiation_monochromator graphite
_diffrn_radiation_source 'fine-focus sealed tube'
_diffrn_radiation_type MoK\a
_diffrn_radiation_wavelength 0.71073
_diffrn_reflns_av_R_equivalents 0.0735
_diffrn_reflns_av_unetI/netI 0.0882
_diffrn_reflns_limit_h_max 17
_diffrn_reflns_limit_h_min -29
_diffrn_reflns_limit_k_max 13
_diffrn_reflns_limit_k_min -11
_diffrn_reflns_limit_l_max 24
_diffrn_reflns_limit_l_min -25
_diffrn_reflns_number 28550
_diffrn_reflns_theta_full 25.50
_diffrn_reflns_theta_max 25.50
_diffrn_reflns_theta_min 2.02
_diffrn_standards_number 0
_exptl_absorpt_coefficient_mu 0.854
_exptl_absorpt_correction_T_max 0.9348
_exptl_absorpt_correction_T_min 0.903
_exptl_absorpt_correction_type multi-scan
_exptl_absorpt_process_details 'SADABS 2.05 (Sheldrick, 2002)'
_exptl_crystal_colour 'dark brown'
_exptl_crystal_density_diffrn 1.424
_exptl_crystal_density_method 'not measured'
_exptl_crystal_description block
_exptl_crystal_F_000 2388
_exptl_crystal_size_max 0.15
_exptl_crystal_size_mid 0.10
_exptl_crystal_size_min 0.08
_refine_diff_density_max 0.983
_refine_diff_density_min -0.730
_refine_diff_density_rms 0.113
_refine_ls_extinction_method none
_refine_ls_goodness_of_fit_ref 0.995
_refine_ls_hydrogen_treatment constr
_refine_ls_matrix_type full
_refine_ls_number_parameters 613
_refine_ls_number_reflns 10027
_refine_ls_number_restraints 0
_refine_ls_restrained_S_all 0.995
_refine_ls_R_factor_all 0.0952
_refine_ls_R_factor_gt 0.0616
_refine_ls_shift/su_max 0.000
_refine_ls_shift/su_mean 0.000
_refine_ls_structure_factor_coef Fsqd
_refine_ls_weighting_details 'calc w=1/[\s^2^(Fo^2^)+(0.0868P)^2^+0.0000P] where P=(Fo^2^+2Fc^2^)/3'
_refine_ls_weighting_scheme calc
_refine_ls_wR_factor_gt 0.1466
_refine_ls_wR_factor_ref 0.1683
_reflns_number_gt 6799
_reflns_number_total 10027
_reflns_threshold_expression >2sigma(I)
_cod_data_source_file c3dt52784k.txt
_cod_data_source_block 13janc
_cod_depositor_comments
;
The following automatic conversions were performed:

'_symmetry_cell_setting' value 'Monoclinic' changed to 'monoclinic'
according to
/usr/data/users/saulius/automatic-downloads/current/RSC/lib/dictionaries/cif_core.dic
dictionary named 'cif_core.dic' version 2.4.2 from 2011-04-26.

Automatic conversion script
Id: cif_fix_values 2281 2013-09-26 08:29:07Z andrius 
;
_cod_original_cell_volume 5395.6(13)
_cod_original_sg_symbol_H-M P2/c
_cod_database_code 7028828

loop_
_symmetry_equiv_pos_as_xyz
'x, y, z'
'-x, y, -z+1/2'
'-x, -y, -z'
'x, -y, z-1/2'

loop_
_atom_site_label
_atom_site_type_symbol
_atom_site_fract_x
_atom_site_fract_y
_atom_site_fract_z
_atom_site_U_iso_or_equiv
_atom_site_adp_type
_atom_site_occupancy
_atom_site_symmetry_multiplicity
_atom_site_calc_flag
_atom_site_refinement_flags
Co1 Co 0.20993(2) 0.09057(4) 0.58436(2) 0.01664(16) Uani 1 1 d .
N1 N 0.15535(14) 0.0707(3) 0.63179(15) 0.0164(7) Uani 1 1 d .
N2 N 0.24909(14) 0.2201(3) 0.64458(15) 0.0175(7) Uani 1 1 d .
N3 N 0.26433(14) 0.1072(3) 0.53580(15) 0.0195(7) Uani 1 1 d .
N4 N 0.17255(14) -0.0427(3) 0.52591(15) 0.0162(7) Uani 1 1 d .
N5 N 0.26274(14) -0.0236(3) 0.64646(15) 0.0184(7) Uani 1 1 d .
N6 N 0.15703(14) 0.2065(3) 0.52287(15) 0.0197(8) Uani 1 1 d .
C1 C 0.10066(17) 0.0197(3) 0.60683(18) 0.0169(8) Uani 1 1 d .
C1S C 0.4985(2) 0.0676(4) 0.8462(2) 0.0338(11) Uani 1 1 d .
H1SA H 0.4917 0.0043 0.8120 0.041 Uiso 1 1 calc R
C2 C 0.07309(17) 0.0305(3) 0.65768(18) 0.0177(8) Uani 1 1 d .
C2S C 0.4501(2) -0.3279(5) 0.5868(3) 0.0441(13) Uani 1 1 d .
H2SA H 0.4745 -0.2844 0.6274 0.053 Uiso 1 1 calc R
C3 C 0.11191(17) 0.0883(3) 0.71258(18) 0.0168(8) Uani 1 1 d .
C3S C 0.1189(2) 0.5823(4) 0.7101(2) 0.0304(11) Uani 1 1 d .
H3SA H 0.0808 0.6035 0.7120 0.036 Uiso 1 1 calc R
C4 C 0.16195(17) 0.1163(3) 0.69527(18) 0.0176(9) Uani 1 1 d .
C5 C 0.20602(17) 0.1927(3) 0.73184(19) 0.0201(9) Uani 1 1 d .
H5A H 0.2095 0.2094 0.7767 0.024 Uiso 1 1 calc R
C6 C 0.24510(17) 0.2460(3) 0.70702(19) 0.0195(9) Uani 1 1 d .
C7 C 0.28089(17) 0.3483(3) 0.73696(19) 0.0203(9) Uani 1 1 d .
C8 C 0.30547(19) 0.3850(3) 0.6914(2) 0.0237(9) Uani 1 1 d .
C9 C 0.28647(17) 0.3028(3) 0.6341(2) 0.0199(9) Uani 1 1 d .
C10 C 0.30671(17) 0.2996(4) 0.5804(2) 0.0220(9) Uani 1 1 d .
H10A H 0.3266 0.3659 0.5732 0.026 Uiso 1 1 calc R
C11 C 0.29914(17) 0.2031(4) 0.53624(19) 0.0206(9) Uani 1 1 d .
C12 C 0.33290(17) 0.1795(4) 0.49316(19) 0.0212(9) Uani 1 1 d .
C13 C 0.32046(17) 0.0653(4) 0.4704(2) 0.0230(9) Uani 1 1 d .
C14 C 0.27756(17) 0.0203(3) 0.49695(18) 0.0194(9) Uani 1 1 d .
C15 C 0.25021(18) -0.0885(4) 0.48259(19) 0.0221(9) Uani 1 1 d .
H15A H 0.2667 -0.1467 0.4634 0.027 Uiso 1 1 calc R
C16 C 0.20021(17) -0.1179(3) 0.49457(18) 0.0182(9) Uani 1 1 d .
C17 C 0.16436(17) -0.2207(3) 0.46797(19) 0.0189(9) Uani 1 1 d .
C18 C 0.11293(17) -0.2032(3) 0.47829(18) 0.0170(8) Uani 1 1 d .
C19 C 0.11867(17) -0.0908(3) 0.51545(18) 0.0163(8) Uani 1 1 d .
C20 C 0.08000(17) -0.0449(3) 0.54525(18) 0.0174(8) Uani 1 1 d .
C21 C 0.01860(17) -0.0263(3) 0.65945(19) 0.0203(9) Uani 1 1 d .
H21A H -0.0122 -0.0142 0.6158 0.024 Uiso 1 1 calc R
H21B H 0.0071 0.0122 0.6943 0.024 Uiso 1 1 calc R
C22 C 0.02608(19) -0.1597(3) 0.6744(2) 0.0246(10) Uani 1 1 d .
H22A H -0.0072 -0.1897 0.6832 0.037 Uiso 1 1 calc R
H22B H 0.0604 -0.1729 0.7137 0.037 Uiso 1 1 calc R
H22C H 0.0298 -0.2003 0.6357 0.037 Uiso 1 1 calc R
C23 C 0.10524(18) 0.1153(4) 0.77932(19) 0.0226(9) Uani 1 1 d .
H23A H 0.0651 0.1363 0.7713 0.027 Uiso 1 1 calc R
H23B H 0.1291 0.1838 0.7998 0.027 Uiso 1 1 calc R
C24 C 0.12241(19) 0.0111(4) 0.8292(2) 0.0270(10) Uani 1 1 d .
H24A H 0.1189 0.0342 0.8719 0.041 Uiso 1 1 calc R
H24B H 0.1619 -0.0112 0.8367 0.041 Uiso 1 1 calc R
H24C H 0.0973 -0.0554 0.8106 0.041 Uiso 1 1 calc R
C25 C 0.28619(19) 0.4031(4) 0.8046(2) 0.0263(10) Uani 1 1 d .
H25A H 0.2477 0.4106 0.8072 0.032 Uiso 1 1 calc R
H25B H 0.3022 0.4826 0.8069 0.032 Uiso 1 1 calc R
C26 C 0.3242(2) 0.3319(4) 0.8660(2) 0.0351(11) Uani 1 1 d .
H26A H 0.3232 0.3679 0.9072 0.053 Uiso 1 1 calc R
H26B H 0.3635 0.3312 0.8666 0.053 Uiso 1 1 calc R
H26C H 0.3100 0.2516 0.8629 0.053 Uiso 1 1 calc R
C27 C 0.34611(19) 0.4877(4) 0.6979(2) 0.0298(10) Uani 1 1 d .
H27A H 0.3315 0.5561 0.7152 0.036 Uiso 1 1 calc R
H27B H 0.3461 0.5081 0.6528 0.036 Uiso 1 1 calc R
C28 C 0.4076(2) 0.4647(5) 0.7438(3) 0.0503(14) Uani 1 1 d .
H28A H 0.4299 0.5365 0.7487 0.075 Uiso 1 1 calc R
H28B H 0.4242 0.4036 0.7243 0.075 Uiso 1 1 calc R
H28C H 0.4080 0.4393 0.7879 0.075 Uiso 1 1 calc R
C29 C 0.37411(19) 0.2646(4) 0.4800(2) 0.0277(10) Uani 1 1 d .
H29A H 0.4033 0.2199 0.4687 0.033 Uiso 1 1 calc R
H29B H 0.3938 0.3090 0.5215 0.033 Uiso 1 1 calc R
C30 C 0.3453(2) 0.3519(5) 0.4227(3) 0.0498(14) Uani 1 1 d .
H30A H 0.3745 0.4004 0.4147 0.075 Uiso 1 1 calc R
H30B H 0.3190 0.4019 0.4353 0.075 Uiso 1 1 calc R
H30C H 0.3243 0.3088 0.3818 0.075 Uiso 1 1 calc R
C31 C 0.34351(18) -0.0011(4) 0.42323(19) 0.0237(9) Uani 1 1 d .
H31A H 0.3495 -0.0839 0.4373 0.028 Uiso 1 1 calc R
H31B H 0.3808 0.0322 0.4263 0.028 Uiso 1 1 calc R
C32 C 0.3023(2) 0.0053(4) 0.3498(2) 0.0329(11) Uani 1 1 d .
H32A H 0.3192 -0.0348 0.3207 0.049 Uiso 1 1 calc R
H32B H 0.2953 0.0873 0.3361 0.049 Uiso 1 1 calc R
H32C H 0.2662 -0.0324 0.3460 0.049 Uiso 1 1 calc R
C33 C 0.18239(19) -0.3286(4) 0.4385(2) 0.0254(10) Uani 1 1 d .
H33A H 0.2052 -0.3040 0.4112 0.030 Uiso 1 1 calc R
H33B H 0.1480 -0.3691 0.4086 0.030 Uiso 1 1 calc R
C34 C 0.2182(2) -0.4158(4) 0.4939(2) 0.0376(12) Uani 1 1 d .
H34A H 0.2269 -0.4856 0.4727 0.056 Uiso 1 1 calc R
H34B H 0.1964 -0.4381 0.5222 0.056 Uiso 1 1 calc R
H34C H 0.2538 -0.3781 0.5214 0.056 Uiso 1 1 calc R
C35 C 0.06500(17) -0.2936(3) 0.46122(19) 0.0209(9) Uani 1 1 d .
H35A H 0.0417 -0.2783 0.4895 0.025 Uiso 1 1 calc R
H35B H 0.0822 -0.3720 0.4731 0.025 Uiso 1 1 calc R
C36 C 0.02453(19) -0.2954(4) 0.3859(2) 0.0266(10) Uani 1 1 d .
H36A H -0.0041 -0.3569 0.3794 0.040 Uiso 1 1 calc R
H36B H 0.0469 -0.3108 0.3573 0.040 Uiso 1 1 calc R
H36C H 0.0055 -0.2196 0.3741 0.040 Uiso 1 1 calc R
C37 C 0.01521(16) -0.0613(3) 0.50945(19) 0.0175(9) Uani 1 1 d .
H37A H -0.0008 -0.1041 0.5392 0.021 Uiso 1 1 calc R
H37B H 0.0081 -0.1082 0.4683 0.021 Uiso 1 1 calc R
C38 C 0.24391(19) -0.1265(3) 0.6643(2) 0.0221(9) Uani 1 1 d .
H38A H 0.2041 -0.1403 0.6499 0.027 Uiso 1 1 calc R
C39 C 0.28099(19) -0.2120(4) 0.7028(2) 0.0283(10) Uani 1 1 d .
H39A H 0.2664 -0.2816 0.7148 0.034 Uiso 1 1 calc R
C40 C 0.34015(19) -0.1935(4) 0.7235(2) 0.0283(10) Uani 1 1 d .
H40A H 0.3660 -0.2510 0.7488 0.034 Uiso 1 1 calc R
C41 C 0.36022(19) -0.0879(4) 0.7060(2) 0.0255(10) Uani 1 1 d .
H41A H 0.3998 -0.0729 0.7192 0.031 Uiso 1 1 calc R
C42 C 0.32038(17) -0.0053(3) 0.66856(19) 0.0201(9) Uani 1 1 d .
H42A H 0.3340 0.0667 0.6580 0.024 Uiso 1 1 calc R
C43 C 0.14816(18) 0.2090(4) 0.45529(19) 0.0230(9) Uani 1 1 d .
H43A H 0.1687 0.1560 0.4381 0.028 Uiso 1 1 calc R
C44 C 0.11010(19) 0.2865(4) 0.4111(2) 0.0272(10) Uani 1 1 d .
H44A H 0.1047 0.2845 0.3648 0.033 Uiso 1 1 calc R
C45 C 0.08008(19) 0.3664(4) 0.4352(2) 0.0274(10) Uani 1 1 d .
H45A H 0.0543 0.4198 0.4059 0.033 Uiso 1 1 calc R
C46 C 0.08905(19) 0.3660(4) 0.5045(2) 0.0249(10) Uani 1 1 d .
H46A H 0.0692 0.4193 0.5225 0.030 Uiso 1 1 calc R
C47 C 0.12762(18) 0.2856(3) 0.5464(2) 0.0207(9) Uani 1 1 d .
H47A H 0.1335 0.2863 0.5928 0.025 Uiso 1 1 calc R
Cl1S Cl 0.45621(7) -0.48261(14) 0.60412(8) 0.0659(4) Uani 1 1 d .
Cl1 Cl 0.0000 0.56768(13) 0.7500 0.0272(3) Uani 1 2 d S
Cl2 Cl 0.5000 -0.19295(14) 0.7500 0.0301(4) Uani 1 2 d S
Cl2S Cl 0.47339(8) -0.29488(15) 0.51745(9) 0.0717(5) Uani 1 1 d .
Cl3S Cl 0.37785(6) -0.28247(14) 0.56589(7) 0.0553(4) Uani 1 1 d .
Cl4S Cl 0.55285(5) 0.16303(12) 0.83973(6) 0.0443(3) Uani 1 1 d .
Cl5S Cl 0.52065(7) 0.00246(13) 0.92834(7) 0.0573(4) Uani 1 1 d .
Cl6S Cl 0.43361(5) 0.14697(12) 0.83142(7) 0.0449(3) Uani 1 1 d .
Cl7S Cl 0.12750(6) 0.42669(11) 0.71647(6) 0.0435(3) Uani 1 1 d .
Cl8S Cl 0.12319(6) 0.63161(12) 0.63181(6) 0.0495(4) Uani 1 1 d .
Cl9S Cl 0.17375(5) 0.65358(11) 0.77817(6) 0.0413(3) Uani 1 1 d .

loop_
_atom_site_aniso_label
_atom_site_aniso_U_11
_atom_site_aniso_U_22
_atom_site_aniso_U_33
_atom_site_aniso_U_23
_atom_site_aniso_U_13
_atom_site_aniso_U_12
Co1 0.0140(3) 0.0204(3) 0.0155(3) -0.0006(2) 0.0052(2) -0.0008(2)
N1 0.0157(18) 0.0191(17) 0.0150(16) 0.0003(13) 0.0060(14) -0.0019(14)
N2 0.0146(18) 0.0196(17) 0.0164(17) -0.0011(13) 0.0030(14) -0.0014(15)
N3 0.0163(18) 0.0248(19) 0.0171(17) -0.0011(14) 0.0056(14) -0.0013(15)
N4 0.0165(18) 0.0187(17) 0.0143(16) -0.0019(13) 0.0063(14) -0.0007(15)
N5 0.0141(18) 0.0222(18) 0.0193(17) -0.0033(14) 0.0065(14) -0.0008(15)
N6 0.0213(19) 0.0219(18) 0.0170(17) -0.0013(13) 0.0080(14) -0.0036(15)
C1 0.018(2) 0.016(2) 0.0166(19) 0.0008(15) 0.0053(16) 0.0020(17)
C1S 0.030(3) 0.039(3) 0.034(3) -0.002(2) 0.012(2) 0.001(2)
C2 0.020(2) 0.019(2) 0.0156(19) 0.0012(15) 0.0078(17) 0.0043(18)
C2S 0.034(3) 0.054(3) 0.046(3) -0.014(2) 0.016(2) -0.005(3)
C3 0.017(2) 0.018(2) 0.0146(19) 0.0012(15) 0.0048(16) -0.0003(17)
C3S 0.028(3) 0.032(3) 0.028(2) -0.0041(19) 0.007(2) 0.003(2)
C4 0.021(2) 0.017(2) 0.015(2) 0.0022(15) 0.0063(17) 0.0020(17)
C5 0.017(2) 0.028(2) 0.014(2) -0.0015(16) 0.0042(17) 0.0021(18)
C6 0.016(2) 0.024(2) 0.017(2) -0.0044(16) 0.0039(17) 0.0001(18)
C7 0.014(2) 0.022(2) 0.022(2) -0.0006(17) 0.0030(17) 0.0009(18)
C8 0.023(2) 0.018(2) 0.030(2) 0.0001(17) 0.0092(19) -0.0004(18)
C9 0.017(2) 0.015(2) 0.027(2) 0.0017(16) 0.0063(18) -0.0007(17)
C10 0.016(2) 0.021(2) 0.028(2) 0.0057(17) 0.0066(18) 0.0003(18)
C11 0.017(2) 0.025(2) 0.019(2) 0.0069(17) 0.0051(17) 0.0023(18)
C12 0.016(2) 0.027(2) 0.020(2) 0.0055(17) 0.0059(17) 0.0009(18)
C13 0.014(2) 0.033(2) 0.019(2) 0.0015(17) 0.0028(17) -0.0005(19)
C14 0.017(2) 0.025(2) 0.015(2) -0.0002(16) 0.0030(17) 0.0011(18)
C15 0.020(2) 0.028(2) 0.020(2) 0.0005(17) 0.0102(18) 0.0054(19)
C16 0.017(2) 0.023(2) 0.0143(19) 0.0015(16) 0.0053(17) 0.0030(18)
C17 0.019(2) 0.021(2) 0.016(2) 0.0000(16) 0.0062(17) 0.0000(18)
C18 0.017(2) 0.018(2) 0.0166(19) -0.0001(15) 0.0065(17) -0.0024(17)
C19 0.012(2) 0.018(2) 0.017(2) 0.0016(15) 0.0036(16) -0.0003(17)
C20 0.020(2) 0.016(2) 0.0151(19) 0.0032(15) 0.0047(17) -0.0008(17)
C21 0.019(2) 0.026(2) 0.018(2) -0.0046(16) 0.0080(17) -0.0002(18)
C22 0.029(3) 0.026(2) 0.020(2) -0.0031(17) 0.0113(19) -0.003(2)
C23 0.019(2) 0.034(2) 0.017(2) -0.0044(17) 0.0081(17) -0.0059(19)
C24 0.027(3) 0.038(3) 0.019(2) -0.0004(18) 0.0113(19) -0.001(2)
C25 0.025(2) 0.026(2) 0.028(2) -0.0079(18) 0.0099(19) -0.003(2)
C26 0.039(3) 0.035(3) 0.029(2) -0.007(2) 0.010(2) 0.002(2)
C27 0.029(3) 0.025(2) 0.039(3) -0.0060(19) 0.016(2) -0.006(2)
C28 0.034(3) 0.055(3) 0.054(3) -0.001(3) 0.004(3) -0.019(3)
C29 0.027(3) 0.034(3) 0.027(2) 0.0032(19) 0.016(2) 0.000(2)
C30 0.042(3) 0.048(3) 0.062(4) 0.029(3) 0.021(3) 0.006(3)
C31 0.023(2) 0.029(2) 0.022(2) -0.0003(17) 0.0122(18) 0.0000(19)
C32 0.037(3) 0.036(3) 0.030(2) -0.004(2) 0.017(2) 0.004(2)
C33 0.023(2) 0.024(2) 0.033(2) -0.0075(18) 0.0128(19) -0.0049(19)
C34 0.032(3) 0.028(3) 0.051(3) -0.005(2) 0.012(2) 0.005(2)
C35 0.019(2) 0.020(2) 0.025(2) -0.0044(17) 0.0087(18) -0.0011(18)
C36 0.024(2) 0.024(2) 0.031(2) -0.0060(18) 0.0069(19) -0.001(2)
C37 0.016(2) 0.020(2) 0.0157(19) -0.0005(15) 0.0054(17) -0.0016(17)
C38 0.019(2) 0.023(2) 0.022(2) -0.0016(17) 0.0045(18) -0.0035(19)
C39 0.026(3) 0.023(2) 0.035(2) 0.0024(19) 0.009(2) -0.005(2)
C40 0.024(3) 0.025(2) 0.028(2) 0.0018(18) -0.0010(19) 0.004(2)
C41 0.017(2) 0.027(2) 0.030(2) -0.0057(18) 0.0049(19) -0.0029(19)
C42 0.020(2) 0.018(2) 0.022(2) -0.0040(16) 0.0073(18) -0.0042(18)
C43 0.022(2) 0.028(2) 0.020(2) -0.0028(17) 0.0083(18) -0.0022(19)
C44 0.031(3) 0.030(2) 0.019(2) 0.0013(18) 0.0068(19) -0.001(2)
C45 0.023(2) 0.023(2) 0.028(2) 0.0057(18) -0.0007(19) 0.001(2)
C46 0.026(2) 0.022(2) 0.029(2) -0.0018(18) 0.0109(19) -0.0001(19)
C47 0.024(2) 0.020(2) 0.021(2) -0.0001(16) 0.0111(18) 0.0005(18)
Cl1S 0.0708(11) 0.0582(10) 0.0670(10) -0.0064(7) 0.0221(9) -0.0029(8)
Cl1 0.0278(8) 0.0301(8) 0.0263(8) 0.000 0.0129(7) 0.000
Cl2 0.0184(8) 0.0360(9) 0.0327(8) 0.000 0.0051(6) 0.000
Cl2S 0.0702(11) 0.0817(11) 0.0848(11) -0.0160(9) 0.0542(10) -0.0218(9)
Cl3S 0.0362(8) 0.0901(11) 0.0402(7) 0.0029(7) 0.0141(6) -0.0010(8)
Cl4S 0.0284(7) 0.0626(9) 0.0434(7) -0.0029(6) 0.0143(6) -0.0076(6)
Cl5S 0.0656(10) 0.0635(9) 0.0387(7) 0.0108(6) 0.0133(7) -0.0009(8)
Cl6S 0.0298(7) 0.0554(8) 0.0547(8) -0.0029(6) 0.0213(6) 0.0041(6)
Cl7S 0.0361(7) 0.0336(7) 0.0527(8) -0.0048(5) 0.0052(6) 0.0075(6)
Cl8S 0.0577(9) 0.0612(9) 0.0345(7) -0.0005(6) 0.0224(6) 0.0093(7)
Cl9S 0.0338(7) 0.0498(8) 0.0403(7) -0.0155(6) 0.0128(6) -0.0044(6)

loop_
_atom_type_symbol
_atom_type_description
_atom_type_scat_dispersion_real
_atom_type_scat_dispersion_imag
_atom_type_scat_source
C C 0.0033 0.0016 'International Tables Vol C Tables 4.2.6.8 and 6.1.1.4'
H H 0.0000 0.0000 'International Tables Vol C Tables 4.2.6.8 and 6.1.1.4'
N N 0.0061 0.0033 'International Tables Vol C Tables 4.2.6.8 and 6.1.1.4'
Co Co 0.3494 0.9721 'International Tables Vol C Tables 4.2.6.8 and 6.1.1.4'
Cl Cl 0.1484 0.1585 'International Tables Vol C Tables 4.2.6.8 and 6.1.1.4'

loop_
_geom_angle_atom_site_label_1
_geom_angle_atom_site_label_2
_geom_angle_atom_site_label_3
_geom_angle
_geom_angle_site_symmetry_1
_geom_angle_site_symmetry_3
N1 Co1 N2 91.70(13) . .
N1 Co1 N4 88.47(13) . .
N2 Co1 N4 178.16(14) . .
N1 Co1 N3 178.78(13) . .
N2 Co1 N3 89.47(13) . .
N4 Co1 N3 90.35(13) . .
N1 Co1 N5 90.16(13) . .
N2 Co1 N5 89.83(13) . .
N4 Co1 N5 88.34(13) . .
N3 Co1 N5 89.50(13) . .
N1 Co1 N6 89.57(13) . .
N2 Co1 N6 89.58(13) . .
N4 Co1 N6 92.25(13) . .
N3 Co1 N6 90.79(13) . .
N5 Co1 N6 179.35(13) . .
C4 N1 C1 106.8(3) . .
C4 N1 Co1 125.4(3) . .
C1 N1 Co1 127.5(2) . .
C6 N2 C9 106.4(3) . .
C6 N2 Co1 126.1(3) . .
C9 N2 Co1 127.5(3) . .
C11 N3 C14 106.5(3) . .
C11 N3 Co1 127.6(3) . .
C14 N3 Co1 125.8(3) . .
C19 N4 C16 106.9(3) . .
C19 N4 Co1 128.2(3) . .
C16 N4 Co1 124.3(3) . .
C42 N5 C38 117.4(3) . .
C42 N5 Co1 120.2(3) . .
C38 N5 Co1 122.2(3) . .
C47 N6 C43 117.2(3) . .
C47 N6 Co1 121.1(3) . .
C43 N6 Co1 121.6(3) . .
N1 C1 C20 123.3(4) . .
N1 C1 C2 109.3(3) . .
C20 C1 C2 126.9(4) . .
Cl4S C1S Cl6S 110.2(3) . .
Cl4S C1S Cl5S 110.1(3) . .
Cl6S C1S Cl5S 109.5(3) . .
Cl4S C1S H1SA 109.0 . .
Cl6S C1S H1SA 109.0 . .
Cl5S C1S H1SA 109.0 . .
C3 C2 C1 106.6(3) . .
C3 C2 C21 123.2(3) . .
C1 C2 C21 129.3(3) . .
Cl3S C2S Cl1S 110.1(3) . .
Cl3S C2S Cl2S 108.9(3) . .
Cl1S C2S Cl2S 110.1(3) . .
Cl3S C2S H2SA 109.3 . .
Cl1S C2S H2SA 109.3 . .
Cl2S C2S H2SA 109.3 . .
C2 C3 C4 107.5(3) . .
C2 C3 C23 127.3(4) . .
C4 C3 C23 125.2(3) . .
Cl7S C3S Cl8S 109.7(2) . .
Cl7S C3S Cl9S 110.5(2) . .
Cl8S C3S Cl9S 109.1(3) . .
Cl7S C3S H3SA 109.2 . .
Cl8S C3S H3SA 109.2 . .
Cl9S C3S H3SA 109.2 . .
N1 C4 C5 124.6(4) . .
N1 C4 C3 109.8(3) . .
C5 C4 C3 124.9(3) . .
C6 C5 C4 125.1(4) . .
C6 C5 H5A 117.4 . .
C4 C5 H5A 117.4 . .
N2 C6 C5 123.8(3) . .
N2 C6 C7 110.1(3) . .
C5 C6 C7 125.4(4) . .
C8 C7 C6 106.8(3) . .
C8 C7 C25 128.4(4) . .
C6 C7 C25 124.7(4) . .
C7 C8 C9 106.9(4) . .
C7 C8 C27 128.0(4) . .
C9 C8 C27 125.1(4) . .
N2 C9 C10 124.3(4) . .
N2 C9 C8 109.8(3) . .
C10 C9 C8 125.7(4) . .
C9 C10 C11 123.9(4) . .
C9 C10 H10A 118.1 . .
C11 C10 H10A 118.1 . .
N3 C11 C10 123.6(4) . .
N3 C11 C12 110.1(3) . .
C10 C11 C12 125.6(4) . .
C13 C12 C11 106.4(4) . .
C13 C12 C29 128.6(4) . .
C11 C12 C29 125.1(4) . .
C12 C13 C14 107.4(4) . .
C12 C13 C31 127.4(4) . .
C14 C13 C31 125.1(4) . .
C15 C14 N3 124.0(4) . .
C15 C14 C13 126.4(4) . .
N3 C14 C13 109.5(3) . .
C14 C15 C16 124.9(4) . .
C14 C15 H15A 117.6 . .
C16 C15 H15A 117.6 . .
C15 C16 N4 123.9(4) . .
C15 C16 C17 125.9(4) . .
N4 C16 C17 109.6(3) . .
C18 C17 C16 107.4(3) . .
C18 C17 C33 127.2(4) . .
C16 C17 C33 125.4(4) . .
C17 C18 C19 106.5(3) . .
C17 C18 C35 123.9(3) . .
C19 C18 C35 129.1(3) . .
N4 C19 C20 123.3(3) . .
N4 C19 C18 109.4(3) . .
C20 C19 C18 126.7(4) . .
C19 C20 C1 120.7(4) . .
C19 C20 C37 119.6(3) . .
C1 C20 C37 119.6(3) . .
C2 C21 C22 112.2(3) . .
C2 C21 H21A 109.2 . .
C22 C21 H21A 109.2 . .
C2 C21 H21B 109.2 . .
C22 C21 H21B 109.2 . .
H21A C21 H21B 107.9 . .
C21 C22 H22A 109.5 . .
C21 C22 H22B 109.5 . .
H22A C22 H22B 109.5 . .
C21 C22 H22C 109.5 . .
H22A C22 H22C 109.5 . .
H22B C22 H22C 109.5 . .
C3 C23 C24 112.9(3) . .
C3 C23 H23A 109.0 . .
C24 C23 H23A 109.0 . .
C3 C23 H23B 109.0 . .
C24 C23 H23B 109.0 . .
H23A C23 H23B 107.8 . .
C23 C24 H24A 109.5 . .
C23 C24 H24B 109.5 . .
H24A C24 H24B 109.5 . .
C23 C24 H24C 109.5 . .
H24A C24 H24C 109.5 . .
H24B C24 H24C 109.5 . .
C7 C25 C26 113.7(3) . .
C7 C25 H25A 108.8 . .
C26 C25 H25A 108.8 . .
C7 C25 H25B 108.8 . .
C26 C25 H25B 108.8 . .
H25A C25 H25B 107.7 . .
C25 C26 H26A 109.5 . .
C25 C26 H26B 109.5 . .
H26A C26 H26B 109.5 . .
C25 C26 H26C 109.5 . .
H26A C26 H26C 109.5 . .
H26B C26 H26C 109.5 . .
C8 C27 C28 114.5(4) . .
C8 C27 H27A 108.6 . .
C28 C27 H27A 108.6 . .
C8 C27 H27B 108.6 . .
C28 C27 H27B 108.6 . .
H27A C27 H27B 107.6 . .
C27 C28 H28A 109.5 . .
C27 C28 H28B 109.5 . .
H28A C28 H28B 109.5 . .
C27 C28 H28C 109.5 . .
H28A C28 H28C 109.5 . .
H28B C28 H28C 109.5 . .
C12 C29 C30 113.7(4) . .
C12 C29 H29A 108.8 . .
C30 C29 H29A 108.8 . .
C12 C29 H29B 108.8 . .
C30 C29 H29B 108.8 . .
H29A C29 H29B 107.7 . .
C29 C30 H30A 109.5 . .
C29 C30 H30B 109.5 . .
H30A C30 H30B 109.5 . .
C29 C30 H30C 109.5 . .
H30A C30 H30C 109.5 . .
H30B C30 H30C 109.5 . .
C13 C31 C32 111.7(4) . .
C13 C31 H31A 109.3 . .
C32 C31 H31A 109.3 . .
C13 C31 H31B 109.3 . .
C32 C31 H31B 109.3 . .
H31A C31 H31B 107.9 . .
C31 C32 H32A 109.5 . .
C31 C32 H32B 109.5 . .
H32A C32 H32B 109.5 . .
C31 C32 H32C 109.5 . .
H32A C32 H32C 109.5 . .
H32B C32 H32C 109.5 . .
C17 C33 C34 112.3(3) . .
C17 C33 H33A 109.1 . .
C34 C33 H33A 109.1 . .
C17 C33 H33B 109.1 . .
C34 C33 H33B 109.1 . .
H33A C33 H33B 107.9 . .
C33 C34 H34A 109.5 . .
C33 C34 H34B 109.5 . .
H34A C34 H34B 109.5 . .
C33 C34 H34C 109.5 . .
H34A C34 H34C 109.5 . .
H34B C34 H34C 109.5 . .
C18 C35 C36 115.2(3) . .
C18 C35 H35A 108.5 . .
C36 C35 H35A 108.5 . .
C18 C35 H35B 108.5 . .
C36 C35 H35B 108.5 . .
H35A C35 H35B 107.5 . .
C35 C36 H36A 109.5 . .
C35 C36 H36B 109.5 . .
H36A C36 H36B 109.5 . .
C35 C36 H36C 109.5 . .
H36A C36 H36C 109.5 . .
H36B C36 H36C 109.5 . .
C20 C37 C37 110.4(4) . 3_556
C20 C37 H37A 109.6 . .
C37 C37 H37A 109.6 3_556 .
C20 C37 H37B 109.6 . .
C37 C37 H37B 109.6 3_556 .
H37A C37 H37B 108.1 . .
N5 C38 C39 122.7(4) . .
N5 C38 H38A 118.6 . .
C39 C38 H38A 118.6 . .
C38 C39 C40 119.3(4) . .
C38 C39 H39A 120.4 . .
C40 C39 H39A 120.4 . .
C39 C40 C41 118.7(4) . .
C39 C40 H40A 120.6 . .
C41 C40 H40A 120.6 . .
C42 C41 C40 118.6(4) . .
C42 C41 H41A 120.7 . .
C40 C41 H41A 120.7 . .
N5 C42 C41 123.2(4) . .
N5 C42 H42A 118.4 . .
C41 C42 H42A 118.4 . .
N6 C43 C44 122.6(4) . .
N6 C43 H43A 118.7 . .
C44 C43 H43A 118.7 . .
C45 C44 C43 119.9(4) . .
C45 C44 H44A 120.0 . .
C43 C44 H44A 120.0 . .
C44 C45 C46 118.3(4) . .
C44 C45 H45A 120.9 . .
C46 C45 H45A 120.9 . .
C47 C46 C45 119.2(4) . .
C47 C46 H46A 120.4 . .
C45 C46 H46A 120.4 . .
N6 C47 C46 122.7(4) . .
N6 C47 H47A 118.6 . .
C46 C47 H47A 118.6 . .

loop_
_geom_bond_atom_site_label_1
_geom_bond_atom_site_label_2
_geom_bond_distance
_geom_bond_site_symmetry_2
Co1 N1 1.939(3) .
Co1 N2 1.943(3) .
Co1 N4 1.946(3) .
Co1 N3 1.949(3) .
Co1 N5 1.957(3) .
Co1 N6 1.965(3) .
N1 C4 1.377(5) .
N1 C1 1.384(5) .
N2 C6 1.373(5) .
N2 C9 1.376(5) .
N3 C11 1.373(5) .
N3 C14 1.378(5) .
N4 C19 1.375(5) .
N4 C16 1.383(5) .
N5 C42 1.343(5) .
N5 C38 1.343(5) .
N6 C47 1.342(5) .
N6 C43 1.351(5) .
C1 C20 1.407(5) .
C1 C2 1.451(5) .
C1S Cl4S 1.753(5) .
C1S Cl6S 1.757(5) .
C1S Cl5S 1.766(5) .
C1S H1SA 0.9800 .
C2 C3 1.371(5) .
C2 C21 1.495(5) .
C2S Cl3S 1.750(5) .
C2S Cl1S 1.768(6) .
C2S Cl2S 1.773(5) .
C2S H2SA 0.9800 .
C3 C4 1.433(5) .
C3 C23 1.491(5) .
C3S Cl7S 1.758(4) .
C3S Cl8S 1.765(4) .
C3S Cl9S 1.770(4) .
C3S H3SA 0.9800 .
C4 C5 1.383(5) .
C5 C6 1.377(5) .
C5 H5A 0.9300 .
C6 C7 1.448(5) .
C7 C8 1.358(6) .
C7 C25 1.505(5) .
C8 C9 1.452(5) .
C8 C27 1.499(6) .
C9 C10 1.378(6) .
C10 C11 1.392(6) .
C10 H10A 0.9300 .
C11 C12 1.446(6) .
C12 C13 1.364(6) .
C12 C29 1.486(6) .
C13 C14 1.443(6) .
C13 C31 1.496(5) .
C14 C15 1.375(5) .
C15 C16 1.377(6) .
C15 H15A 0.9300 .
C16 C17 1.440(5) .
C17 C18 1.368(5) .
C17 C33 1.494(5) .
C18 C19 1.462(5) .
C18 C35 1.499(5) .
C19 C20 1.404(5) .
C20 C37 1.515(5) .
C21 C22 1.526(5) .
C21 H21A 0.9700 .
C21 H21B 0.9700 .
C22 H22A 0.9600 .
C22 H22B 0.9600 .
C22 H22C 0.9600 .
C23 C24 1.525(6) .
C23 H23A 0.9700 .
C23 H23B 0.9700 .
C24 H24A 0.9600 .
C24 H24B 0.9600 .
C24 H24C 0.9600 .
C25 C26 1.522(6) .
C25 H25A 0.9700 .
C25 H25B 0.9700 .
C26 H26A 0.9600 .
C26 H26B 0.9600 .
C26 H26C 0.9600 .
C27 C28 1.502(6) .
C27 H27A 0.9700 .
C27 H27B 0.9700 .
C28 H28A 0.9600 .
C28 H28B 0.9600 .
C28 H28C 0.9600 .
C29 C30 1.516(6) .
C29 H29A 0.9700 .
C29 H29B 0.9700 .
C30 H30A 0.9600 .
C30 H30B 0.9600 .
C30 H30C 0.9600 .
C31 C32 1.517(6) .
C31 H31A 0.9700 .
C31 H31B 0.9700 .
C32 H32A 0.9600 .
C32 H32B 0.9600 .
C32 H32C 0.9600 .
C33 C34 1.535(6) .
C33 H33A 0.9700 .
C33 H33B 0.9700 .
C34 H34A 0.9600 .
C34 H34B 0.9600 .
C34 H34C 0.9600 .
C35 C36 1.540(5) .
C35 H35A 0.9700 .
C35 H35B 0.9700 .
C36 H36A 0.9600 .
C36 H36B 0.9600 .
C36 H36C 0.9600 .
C37 C37 1.549(7) 3_556
C37 H37A 0.9700 .
C37 H37B 0.9700 .
C38 C39 1.373(6) .
C38 H38A 0.9300 .
C39 C40 1.380(6) .
C39 H39A 0.9300 .
C40 C41 1.381(6) .
C40 H40A 0.9300 .
C41 C42 1.375(6) .
C41 H41A 0.9300 .
C42 H42A 0.9300 .
C43 C44 1.370(6) .
C43 H43A 0.9300 .
C44 C45 1.365(6) .
C44 H44A 0.9300 .
C45 C46 1.386(6) .
C45 H45A 0.9300 .
C46 C47 1.377(6) .
C46 H46A 0.9300 .
C47 H47A 0.9300 .
